data_2226811
loop_
_publ_author_name
'Prabha, K.'
'Vennila, K. N.'
'Prasad, K. J. Rajendra'
'Velmurugan, D.'

_publ_section_title
;
 4-Chloro-2,5-dimethylquinoline
;
_journal_coeditor_code CI5114
_journal_issue 8
_journal_name_full 'Acta Crystallographica Section E'
_journal_page_first o2020
_journal_paper_doi 10.1107/S1600536810025419
_journal_volume 66
_journal_year 2010
_chemical_formula_iupac 'C11 H10 Cl N'
_chemical_formula_moiety 'C11 H10 Cl N'
_chemical_formula_sum 'C11 H10 Cl N'
_chemical_formula_weight 190.66
_chemical_name_systematic 4-Chloro-2,5-dimethylquinoline
_space_group_IT_number 14
_symmetry_cell_setting monoclinic
_symmetry_space_group_name_Hall '-P 2ybc'
_symmetry_space_group_name_H-M 'P 1 21/c 1'
_atom_sites_solution_hydrogens geom
_atom_sites_solution_primary direct
_atom_sites_solution_secondary difmap
_audit_creation_method SHELXL-97
_cell_angle_alpha 90.00
_cell_angle_beta 99.239(8)
_cell_angle_gamma 90.00
_cell_formula_units_Z 4
_cell_length_a 6.9534(9)
_cell_length_b 13.0762(14)
_cell_length_c 10.4306(11)
_cell_measurement_reflns_used 2345
_cell_measurement_temperature 293(2)
_cell_measurement_theta_max 28.53
_cell_measurement_theta_min 2.52
_cell_volume 936.09(19)
_computing_cell_refinement 'SAINT (Bruker, 2008)'
_computing_data_collection 'APEX2 (Bruker, 2008)'
_computing_data_reduction 'SAINT (Bruker, 2008)'
_computing_molecular_graphics 'ORTEP-3 (Farrugia, 1997)'
_computing_publication_material 'SHELXL97 (Sheldrick, 2008) and PLATON (Spek, 2009)'
_computing_structure_refinement 'SHELXL97 (Sheldrick, 2008)'
_computing_structure_solution 'SHELXS97 (Sheldrick, 2008)'
_diffrn_ambient_temperature 293(2)
_diffrn_measured_fraction_theta_full 0.984
_diffrn_measured_fraction_theta_max 0.984
_diffrn_measurement_device_type 'Bruker SMART APEXII area-detector diffractometer'
_diffrn_measurement_method '\w and \f scans'
_diffrn_radiation_monochromator graphite
_diffrn_radiation_source 'fine-focus sealed tube'
_diffrn_radiation_type MoK\a
_diffrn_radiation_wavelength 0.71073
_diffrn_reflns_av_R_equivalents 0.0273
_diffrn_reflns_av_sigmaI/netI 0.0293
_diffrn_reflns_limit_h_max 9
_diffrn_reflns_limit_h_min -9
_diffrn_reflns_limit_k_max 12
_diffrn_reflns_limit_k_min -17
_diffrn_reflns_limit_l_max 10
_diffrn_reflns_limit_l_min -13
_diffrn_reflns_number 8798
_diffrn_reflns_theta_full 28.53
_diffrn_reflns_theta_max 28.53
_diffrn_reflns_theta_min 2.52
_diffrn_standards_number 0
_exptl_absorpt_coefficient_mu 0.352
_exptl_absorpt_correction_T_max 0.925
_exptl_absorpt_correction_T_min 0.909
_exptl_absorpt_correction_type multi-scan
_exptl_absorpt_process_details '(SADABS; Bruker, 2008)'
_exptl_crystal_colour Colourless
_exptl_crystal_density_diffrn 1.353
_exptl_crystal_density_method 'not measured'
_exptl_crystal_description Block
_exptl_crystal_F_000 400
_exptl_crystal_size_max 0.27
_exptl_crystal_size_mid 0.26
_exptl_crystal_size_min 0.22
_refine_diff_density_max 0.232
_refine_diff_density_min -0.214
_refine_ls_extinction_method none
_refine_ls_goodness_of_fit_ref 1.046
_refine_ls_hydrogen_treatment constr
_refine_ls_matrix_type full
_refine_ls_number_parameters 120
_refine_ls_number_reflns 2345
_refine_ls_number_restraints 0
_refine_ls_restrained_S_all 1.046
_refine_ls_R_factor_all 0.0853
_refine_ls_R_factor_gt 0.0501
_refine_ls_shift/su_max 0.007
_refine_ls_shift/su_mean 0.000
_refine_ls_structure_factor_coef Fsqd
_refine_ls_weighting_details 'calc w=1/[\s^2^(Fo^2^)+(0.0468P)^2^+0.6973P] where P=(Fo^2^+2Fc^2^)/3'
_refine_ls_weighting_scheme calc
_refine_ls_wR_factor_gt 0.1307
_refine_ls_wR_factor_ref 0.1467
_reflns_number_gt 1502
_reflns_number_total 2345
_reflns_threshold_expression I>2\s(I)
_cod_data_source_file ci5114.cif
_cod_data_source_block I
_cod_original_sg_symbol_Hall '-P 2ybc '
_cod_original_sg_symbol_H-M 'P 21/c'
_cod_database_code 2226811
_cod_database_fobs_code 2226811

loop_
_symmetry_equiv_pos_as_xyz
'x, y, z'
'-x, y+1/2, -z+1/2'
'-x, -y, -z'
'x, -y-1/2, z-1/2'

loop_
_atom_site_type_symbol
_atom_site_label
_atom_site_fract_x
_atom_site_fract_y
_atom_site_fract_z
_atom_site_U_iso_or_equiv
_atom_site_adp_type
_atom_site_calc_flag
_atom_site_refinement_flags
_atom_site_occupancy
_atom_site_disorder_assembly
_atom_site_disorder_group
Cl Cl1 0.27505(13) 0.22264(5) 0.06695(7) 0.0680(3) Uani d . 1 . .
N N1 0.2186(3) -0.08447(15) -0.13203(18) 0.0455(5) Uani d . 1 . .
C C5 0.2644(3) 0.01002(16) 0.0758(2) 0.0372(5) Uani d . 1 . .
C C8 0.2282(4) 0.09687(19) -0.1312(2) 0.0461(6) Uani d . 1 . .
H H8 0.2218 0.1571 -0.1791 0.055 Uiso calc R 1 . .
C C9 0.2550(4) 0.10065(17) 0.0003(2) 0.0410(5) Uani d . 1 . .
C C1 0.2513(4) -0.17776(18) 0.0632(2) 0.0485(6) Uani d . 1 . .
H H1 0.2379 -0.2374 0.0140 0.058 Uiso calc R 1 . .
C C6 0.2455(3) -0.08204(17) 0.0005(2) 0.0383(5) Uani d . 1 . .
C C3 0.2963(4) -0.0945(2) 0.2683(2) 0.0504(6) Uani d . 1 . .
H H3 0.3140 -0.1002 0.3583 0.060 Uiso calc R 1 . .
C C10 0.1806(5) -0.0015(2) -0.3412(2) 0.0622(8) Uani d . 1 . .
H H10A 0.1524 -0.0705 -0.3697 0.093 Uiso calc R 1 . .
H H10B 0.2969 0.0213 -0.3712 0.093 Uiso calc R 1 . .
H H10C 0.0738 0.0420 -0.3760 0.093 Uiso calc R 1 . .
C C4 0.2913(4) 0.00173(18) 0.2147(2) 0.0426(5) Uani d . 1 . .
C C7 0.2103(4) 0.00246(19) -0.1951(2) 0.0443(6) Uani d . 1 . .
C C11 0.3095(5) 0.0919(2) 0.3066(2) 0.0629(8) Uani d . 1 . .
H H11A 0.3289 0.0677 0.3946 0.094 Uiso calc R 1 . .
H H11B 0.1926 0.1321 0.2905 0.094 Uiso calc R 1 . .
H H11C 0.4186 0.1332 0.2931 0.094 Uiso calc R 1 . .
C C2 0.2761(4) -0.18365(19) 0.1949(2) 0.0529(7) Uani d . 1 . .
H H2 0.2796 -0.2470 0.2356 0.064 Uiso calc R 1 . .

loop_
_atom_site_aniso_label
_atom_site_aniso_U_11
_atom_site_aniso_U_22
_atom_site_aniso_U_33
_atom_site_aniso_U_12
_atom_site_aniso_U_13
_atom_site_aniso_U_23
Cl1 0.1124(7) 0.0347(3) 0.0570(4) -0.0066(4) 0.0141(4) -0.0037(3)
N1 0.0560(13) 0.0426(11) 0.0382(10) 0.0017(9) 0.0092(9) -0.0031(8)
C5 0.0383(12) 0.0372(11) 0.0365(11) 0.0000(10) 0.0076(9) -0.0003(9)
C8 0.0556(16) 0.0430(13) 0.0403(13) -0.0010(11) 0.0094(11) 0.0077(10)
C9 0.0480(14) 0.0338(11) 0.0417(12) -0.0024(10) 0.0082(10) -0.0006(9)
C1 0.0601(17) 0.0341(11) 0.0520(14) 0.0037(11) 0.0106(12) 0.0004(10)
C6 0.0406(13) 0.0375(11) 0.0370(11) 0.0026(9) 0.0068(9) -0.0004(9)
C3 0.0599(16) 0.0566(15) 0.0349(12) 0.0031(13) 0.0086(11) 0.0099(11)
C10 0.077(2) 0.0737(19) 0.0356(13) -0.0033(16) 0.0085(13) 0.0012(12)
C4 0.0484(14) 0.0439(12) 0.0360(12) -0.0023(10) 0.0085(10) -0.0012(9)
C7 0.0497(15) 0.0483(13) 0.0349(12) -0.0005(11) 0.0070(10) 0.0008(10)
C11 0.094(2) 0.0591(16) 0.0353(13) -0.0126(15) 0.0096(13) -0.0094(12)
C2 0.0654(18) 0.0398(12) 0.0545(15) 0.0082(12) 0.0121(13) 0.0137(11)

loop_
_atom_type_symbol
_atom_type_description
_atom_type_scat_dispersion_real
_atom_type_scat_dispersion_imag
_atom_type_scat_source
C C 0.0033 0.0016 'International Tables Vol C Tables 4.2.6.8 and 6.1.1.4'
H H 0.0000 0.0000 'International Tables Vol C Tables 4.2.6.8 and 6.1.1.4'
Cl Cl 0.1484 0.1585 'International Tables Vol C Tables 4.2.6.8 and 6.1.1.4'
N N 0.0061 0.0033 'International Tables Vol C Tables 4.2.6.8 and 6.1.1.4'

loop_
_geom_angle_atom_site_label_1
_geom_angle_atom_site_label_2
_geom_angle_atom_site_label_3
_geom_angle_site_symmetry_1
_geom_angle_site_symmetry_3
_geom_angle
_geom_angle_publ_flag
C7 N1 C6 . . 118.4(2) ?
C9 C5 C6 . . 114.0(2) ?
C9 C5 C4 . . 127.6(2) ?
C6 C5 C4 . . 118.4(2) ?
C9 C8 C7 . . 120.1(2) ?
C9 C8 H8 . . 120.0 ?
C7 C8 H8 . . 120.0 ?
C8 C9 C5 . . 121.2(2) ?
C8 C9 Cl1 . . 115.32(18) ?
C5 C9 Cl1 . . 123.49(18) ?
C2 C1 C6 . . 120.6(2) ?
C2 C1 H1 . . 119.7 ?
C6 C1 H1 . . 119.7 ?
N1 C6 C1 . . 116.0(2) ?
N1 C6 C5 . . 124.1(2) ?
C1 C6 C5 . . 119.9(2) ?
C4 C3 C2 . . 123.4(2) ?
C4 C3 H3 . . 118.3 ?
C2 C3 H3 . . 118.3 ?
C7 C10 H10A . . 109.5 ?
C7 C10 H10B . . 109.5 ?
H10A C10 H10B . . 109.5 ?
C7 C10 H10C . . 109.5 ?
H10A C10 H10C . . 109.5 ?
H10B C10 H10C . . 109.5 ?
C3 C4 C5 . . 118.0(2) ?
C3 C4 C11 . . 117.5(2) ?
C5 C4 C11 . . 124.4(2) ?
N1 C7 C8 . . 122.2(2) ?
N1 C7 C10 . . 117.8(2) ?
C8 C7 C10 . . 120.0(2) ?
C4 C11 H11A . . 109.5 ?
C4 C11 H11B . . 109.5 ?
H11A C11 H11B . . 109.5 ?
C4 C11 H11C . . 109.5 ?
H11A C11 H11C . . 109.5 ?
H11B C11 H11C . . 109.5 ?
C1 C2 C3 . . 119.6(2) ?
C1 C2 H2 . . 120.2 ?
C3 C2 H2 . . 120.2 ?

loop_
_geom_bond_atom_site_label_1
_geom_bond_atom_site_label_2
_geom_bond_site_symmetry_2
_geom_bond_distance
_geom_bond_publ_flag
Cl1 C9 . 1.737(2) ?
N1 C7 . 1.310(3) ?
N1 C6 . 1.366(3) ?
C5 C9 . 1.419(3) ?
C5 C6 . 1.432(3) ?
C5 C4 . 1.435(3) ?
C8 C9 . 1.356(3) ?
C8 C7 . 1.399(3) ?
C8 H8 . 0.93 ?
C1 C2 . 1.358(3) ?
C1 C6 . 1.410(3) ?
C1 H1 . 0.93 ?
C3 C4 . 1.374(3) ?
C3 C2 . 1.390(4) ?
C3 H3 . 0.93 ?
C10 C7 . 1.506(3) ?
C10 H10A . 0.96 ?
C10 H10B . 0.96 ?
C10 H10C . 0.96 ?
C4 C11 . 1.512(3) ?
C11 H11A . 0.96 ?
C11 H11B . 0.96 ?
C11 H11C . 0.96 ?
C2 H2 . 0.93 ?

loop_
_geom_torsion_atom_site_label_1
_geom_torsion_atom_site_label_2
_geom_torsion_atom_site_label_3
_geom_torsion_atom_site_label_4
_geom_torsion_site_symmetry_1
_geom_torsion_site_symmetry_2
_geom_torsion_site_symmetry_3
_geom_torsion_site_symmetry_4
_geom_torsion
_geom_torsion_publ_flag
C7 C8 C9 C5 . . . . -0.3(4) ?
C7 C8 C9 Cl1 . . . . 180.0(2) ?
C6 C5 C9 C8 . . . . 0.7(3) ?
C4 C5 C9 C8 . . . . -179.8(2) ?
C6 C5 C9 Cl1 . . . . -179.65(18) ?
C4 C5 C9 Cl1 . . . . -0.1(4) ?
C7 N1 C6 C1 . . . . 179.4(2) ?
C7 N1 C6 C5 . . . . 0.4(3) ?
C2 C1 C6 N1 . . . . -179.6(2) ?
C2 C1 C6 C5 . . . . -0.5(4) ?
C9 C5 C6 N1 . . . . -0.7(3) ?
C4 C5 C6 N1 . . . . 179.7(2) ?
C9 C5 C6 C1 . . . . -179.7(2) ?
C4 C5 C6 C1 . . . . 0.8(3) ?
C2 C3 C4 C5 . . . . -0.2(4) ?
C2 C3 C4 C11 . . . . 178.3(3) ?
C9 C5 C4 C3 . . . . -179.9(2) ?
C6 C5 C4 C3 . . . . -0.4(3) ?
C9 C5 C4 C11 . . . . 1.7(4) ?
C6 C5 C4 C11 . . . . -178.8(2) ?
C6 N1 C7 C8 . . . . 0.1(4) ?
C6 N1 C7 C10 . . . . 180.0(2) ?
C9 C8 C7 N1 . . . . -0.1(4) ?
C9 C8 C7 C10 . . . . -180.0(2) ?
C6 C1 C2 C3 . . . . -0.1(4) ?
C4 C3 C2 C1 . . . . 0.5(4) ?

loop_
_cod_related_entry_id
_cod_related_entry_database
_cod_related_entry_code
1 ChemSpider 24745453
